data_9003682
loop_
_publ_author_name
'Nelson, W. R.'
'Griffen, D. T.'

_publ_section_title
;
 Crystal chemistry of Zn-rich rhodonite ("fowlerite")
 Sample: 15-4033
 Note: see samples 15-4029 and 15-4024 for plausible typical fowlerite
 and rhodonite cation distributions
;
_journal_name_full 'American Mineralogist'
_journal_page_first 969
_journal_page_last 983
_journal_paper_doi 10.2138/am.2005.1694
_journal_volume 90
_journal_year 2005
_chemical_formula_sum 'Mn5 O15 Si5'
_chemical_name_mineral Rhodonite
_space_group_IT_number 2
_symmetry_space_group_name_Hall '-P 1 (1/2*x+1/2*y,1/2*x-1/2*y,-z)'
_symmetry_space_group_name_H-M 'C -1'
_cell_angle_alpha 108.682
_cell_angle_beta 103.273
_cell_angle_gamma 82.213
_cell_formula_units_Z 4
_cell_length_a 9.7834
_cell_length_b 10.5023
_cell_length_c 12.2338
_cell_volume 1156.343
_database_code_amcsd 0003780
_exptl_crystal_density_diffrn 3.763
_cod_original_formula_sum 'Mn5 Si5 O15'
_cod_database_code 9003682

loop_
_space_group_symop_operation_xyz
x,y,z
1/2+x,1/2+y,z
-x,-y,-z
1/2-x,1/2-y,-z

loop_
_atom_site_aniso_label
_atom_site_aniso_U_11
_atom_site_aniso_U_22
_atom_site_aniso_U_33
_atom_site_aniso_U_12
_atom_site_aniso_U_13
_atom_site_aniso_U_23
Mn1 0.00860 0.00670 0.00860 0.00380 0.00300 0.00090
Mn2 0.00820 0.00800 0.00730 0.00290 0.00230 0.00040
Mn3 0.00890 0.00690 0.00830 0.00260 0.00370 0.00080
Mn4 0.01750 0.00830 0.00760 0.00320 -0.00120 -0.00190
Mn5 0.01220 0.01990 0.02310 0.01390 0.00760 0.00120
Si1 0.00550 0.00650 0.00600 0.00190 0.00140 0.00000
Si2 0.00530 0.00620 0.00650 0.00330 0.00180 0.00060
Si3 0.00550 0.00710 0.00600 0.00190 0.00140 0.00090
Si4 0.00660 0.00720 0.00640 0.00330 0.00130 0.00040
Si5 0.00570 0.00690 0.00670 0.00330 0.00190 0.00120
OA1 0.00650 0.00730 0.00870 0.00160 0.00190 -0.00020
OA2 0.00640 0.00880 0.00930 0.00290 0.00220 0.00120
OA3 0.00590 0.01030 0.01150 0.00340 0.00190 -0.00080
OA4 0.00610 0.00910 0.01390 0.00630 0.00240 0.00260
OA5 0.00910 0.00750 0.01010 0.00180 0.00110 -0.00030
OA6 0.01030 0.00810 0.01260 0.00490 0.00380 0.00080
OB1 0.01490 0.00840 0.01090 0.00220 0.00200 -0.00390
OB2 0.00990 0.00840 0.00880 0.00260 0.00280 -0.00230
OB3 0.01350 0.01370 0.01580 -0.00280 0.00100 0.00620
OB4 0.01390 0.01080 0.01060 0.00010 -0.00010 -0.00340
OC1 0.01230 0.00880 0.00470 0.00170 0.00290 0.00090
OC2 0.01000 0.02150 0.01870 0.01600 0.00020 -0.00350
OC3 0.01060 0.01930 0.00610 0.00770 0.00130 0.00040
OC4 0.00980 0.01090 0.00870 0.00690 0.00370 0.00180
OC5 0.00840 0.00980 0.00820 -0.00040 0.00050 -0.00050

loop_
_atom_site_label
_atom_site_fract_x
_atom_site_fract_y
_atom_site_fract_z
_atom_site_U_iso_or_equiv
_atom_site_type_symbol
_atom_site_attached_hydrogens
Mn1 -0.00085 0.02972 0.14763 0.00760 Mn 0
Mn2 0.00127 0.12683 0.44458 0.00770 Mn 0
Mn3 0.01677 0.20350 0.72977 0.00770 Mn 0
Mn4 0.06199 0.26365 0.02470 0.01140 Mn 0
Mn5 0.99470 0.34929 0.30121 0.01610 Mn 0
Si1 0.20430 0.45080 0.91050 0.00600 Si 0
Si2 0.21210 0.36610 0.65420 0.00560 Si 0
Si3 0.21600 0.57900 0.53030 0.00630 Si 0
Si4 0.21290 0.50720 0.26260 0.00650 Si 0
Si5 0.20380 0.70080 0.12470 0.00620 Si 0
OA1 0.12670 0.06950 0.04030 0.00770 O 0
OA2 0.11810 0.15760 0.32090 0.00820 O 0
OA3 0.11440 0.92230 0.43580 0.00910 O 0
OA4 0.11910 0.01260 0.73080 0.00930 O 0
OA5 0.12990 0.79160 0.85380 0.00930 O 0
OA6 0.09770 0.83340 0.13100 0.00980 O 0
OB1 0.12990 0.32110 0.90200 0.01140 O 0
OB2 0.12460 0.23470 0.61090 0.00870 O 0
OB3 0.12750 0.70960 0.59180 0.01710 O 0
OB4 0.12450 0.38030 0.18630 0.01270 O 0
OC1 0.16810 0.46940 0.77740 0.00860 O 0
OC2 0.16010 0.45530 0.56220 0.01450 O 0
OC3 0.16410 0.54060 0.38810 0.01120 O 0
OC4 0.15640 0.64150 0.22010 0.00880 O 0
OC5 0.14490 0.59290 0.99540 0.00980 O 0

loop_
_cod_changelog_entry_id
_cod_changelog_entry_author
_cod_changelog_entry_date
_cod_changelog_entry_text
1
;cod-tools version 3.8.0
Id: cif_guess_AMCSD_atom_types 9581 2023-05-17 12:35:41Z saulius
;
2023-05-23T09:17:51+03:00
;Derived atom types and hydrogen counts
from atom names that follow the AMCSD naming convention
(Wat == water, O-H == hydroxyl).
;

loop_
_cod_related_entry_id
_cod_related_entry_database
_cod_related_entry_code
1 AMCSD 0003780
